data_1528148
loop_
_publ_author_name
'Tronc, E.'
'Huber, M.'

_publ_section_title
;
 Polytypisme dans le systeme titane-soufre
;
_journal_name_full 'Journal of Physics and Chemistry of Solids'
_journal_page_first 2045
_journal_page_last 2058
_journal_volume 34
_journal_year 1973
_chemical_formula_sum 'S8 Ti5.36'
_chemical_name_systematic 'Ti5.36 S8'
_space_group_IT_number 164
_symmetry_space_group_name_Hall '-P 3 2"'
_symmetry_space_group_name_H-M 'P -3 m 1'
_cell_angle_alpha 90
_cell_angle_beta 90
_cell_angle_gamma 120
_cell_formula_units_Z 1
_cell_length_a 3.42
_cell_length_b 3.42
_cell_length_c 22.88
_cell_volume 231.760
_citation_journal_id_ASTM JPCSAW
_cod_data_source_file Tronc_JPCSAW_1973_1374.cif
_cod_data_source_block S8Ti5.36
_cod_original_cell_volume 231.7602
_cod_database_code 1528148

loop_
_symmetry_equiv_pos_as_xyz
x,y,z
-y,x-y,z
-x+y,-x,z
y,x,-z
-x,-x+y,-z
x-y,-y,-z
-x,-y,-z
y,-x+y,-z
x-y,x,-z
-y,-x,z
x,x-y,z
-x+y,y,z

loop_
_atom_site_label
_atom_site_type_symbol
_atom_site_fract_x
_atom_site_fract_y
_atom_site_fract_z
_atom_site_occupancy
_atom_site_U_iso_or_equiv
S3 S 0.3333 0.6667 0.3125 1 0.0
Ti7 Ti 0.6667 0.3333 0.125 0.17 0.0
S4 S 0.3333 0.6667 0.5625 1 0.0
Ti4 Ti 0 0 0.375 0.17 0.0
S1 S 0 0 0.1875 1 0.0
S2 S 0.3333 0.6667 0.0625 1 0.0
Ti2 Ti 0 0 0.5 1 0.0
Ti1 Ti 0 0 0 1 0.0
Ti3 Ti 0.3333 0.6667 0.75 1 0.0
Ti5 Ti 0 0 0.625 0.17 0.0
Ti6 Ti 0.3333 0.6667 0.875 0.17 0.0
